data_4343880
loop_
_publ_author_name
'Mudring, Anja-Verena'
'Timofte, Tudor'
'Babai, Arash'

_publ_section_title
;
 Cluster-Type Basic Lanthanide Iodides
 [M6(\m6-O)(\m3-OH)8(H2O)24]I8(H2O)8(M = Nd, Eu, Tb, Dy)
;
_journal_coden_ASTM INOCAJ
_journal_issue 13
_journal_name_full 'Inorganic Chemistry'
_journal_page_first 5162
_journal_page_last 5166
_journal_paper_doi 10.1021/ic051234s
_journal_volume 45
_journal_year 2006
_chemical_formula_sum 'H72 I8 O41 Tb6'
_chemical_name_systematic '(Tb6 O (O H)8 (H2 O)24) I8 (H2 O)8'
_space_group_IT_number 58
_symmetry_space_group_name_Hall '-P 2 2n'
_symmetry_space_group_name_H-M 'P n n m'
_cell_angle_alpha 90
_cell_angle_beta 90
_cell_angle_gamma 90
_cell_formula_units_Z 2
_cell_length_a 12.9634
_cell_length_b 14.8613
_cell_length_c 14.9188
_cell_volume 2874.151
_cod_duplicate_entry 4331605
_cod_data_source_file Mudring_INOCAJ_2006_1075.cif
_cod_data_source_block H72I8O41Tb6
_cod_database_code 4343880

loop_
_symmetry_equiv_pos_as_xyz
x,y,z
-x,-y,z
x+1/2,-y+1/2,-z+1/2
-x+1/2,y+1/2,-z+1/2
-x,-y,-z
x,y,-z
-x-1/2,y-1/2,z-1/2
x-1/2,-y-1/2,z-1/2

loop_
_atom_site_label
_atom_site_type_symbol
_atom_site_fract_x
_atom_site_fract_y
_atom_site_fract_z
_atom_site_occupancy
_atom_site_U_iso_or_equiv
O14 O-2 0.2897 0.5445 0.0743 0.5 0.0
O2 O-2 0.6375 0.4208 0.3988 1 0.0
Tb1 Tb+3 0.5 0.5 0.33214 1 0.0
O3 O-2 0.5904 0.6191 0.5997 1 0.0
O6 O-2 0.437 0.7678 0.6341 1 0.0
O4 O-2 0.343 0.4692 0.2266 1 0.0
O7 O-2 0.5829 0.8008 0.5 1 0.0
O5 O-2 0.5256 0.377 0.2275 1 0.0
O12 O-2 0.0071 0.616 0.633 1 0.0
I2 I-1 0.28392 0.21841 -0.26224 1 0.0
O10 O-2 0.8043 0.5518 0.6343 1 0.0
I3 I-1 0.49394 0.32334 0 1 0.0
O9 O-2 0.8437 0.4283 0.5 1 0.0
O11 O-2 0.7774 0.687 0.5 1 0.0
O13 O-2 0.2681 0.9191 0.5659 0.5 0.0
O1 O-2 0.5 0.5 0.5 1 0.0
I1 I-1 0.5 0 -0.35056 1 0.0
O8 O-2 0.2879 0.7383 0.5 1 0.0
Tb2 Tb+3 0.46032 0.66737 0.5 1 0.0
Tb3 Tb+3 0.69371 0.53427 0.5 1 0.0
